data_1564896
loop_
_publ_author_name
'Cooper, Alasdair K.'
'Greaves, Megan E.'
'Donohoe, William'
'Burton, Paul Matthew'
'Ronson, Thomas Oliver'
'Kennedy, Alan'
'Nelson, David James'

_publ_section_title
;
 Inhibition of (dppf)nickel-catalysed Suzuki-Miyaura cross-coupling
 reactions by \a-halo-N-heterocycles
;
_journal_name_full 'Chemical Science'
_journal_paper_doi 10.1039/D1SC04582B
_journal_year 2021
_chemical_formula_sum 'C56 H48 Cl2 Fe N2 Ni2 P2'
_chemical_formula_weight 1055.07
_space_group_crystal_system monoclinic
_space_group_IT_number 15
_space_group_name_Hall '-C 2yc'
_space_group_name_H-M_alt 'C 1 2/c 1'
_atom_sites_solution_hydrogens geom
_audit_creation_method SHELXL-2014/7
_audit_update_record
;
2021-08-17 deposited with the CCDC.	2021-10-11 downloaded from the CCDC.
;
_cell_angle_alpha 90
_cell_angle_beta 90.4215(13)
_cell_angle_gamma 90
_cell_formula_units_Z 4
_cell_length_a 22.6705(3)
_cell_length_b 10.5061(2)
_cell_length_c 19.7987(3)
_cell_measurement_reflns_used 5600
_cell_measurement_temperature 123(2)
_cell_measurement_theta_max 73.0130
_cell_measurement_theta_min 4.5180
_cell_volume 4715.50(13)
_computing_cell_refinement CrysalisPro
_computing_data_collection CrysalisPro
_computing_data_reduction CrysalisPro
_computing_publication_material SHELXL
_computing_structure_refinement 'SHELXL-2014/7 (Sheldrick, 2014)'
_computing_structure_solution SIR92
_diffrn_ambient_temperature 123(2)
_diffrn_measured_fraction_theta_full 0.997
_diffrn_measured_fraction_theta_max 0.982
_diffrn_measurement_device_type 'Oxford Diffraction Gemini S'
_diffrn_measurement_method 'omega scans'
_diffrn_radiation_type CuK\a
_diffrn_radiation_wavelength 1.54184
_diffrn_reflns_av_R_equivalents 0.0285
_diffrn_reflns_av_unetI/netI 0.0350
_diffrn_reflns_Laue_measured_fraction_full 0.997
_diffrn_reflns_Laue_measured_fraction_max 0.982
_diffrn_reflns_limit_h_max 27
_diffrn_reflns_limit_h_min -21
_diffrn_reflns_limit_k_max 12
_diffrn_reflns_limit_k_min -12
_diffrn_reflns_limit_l_max 24
_diffrn_reflns_limit_l_min -24
_diffrn_reflns_number 9541
_diffrn_reflns_point_group_measured_fraction_full 0.997
_diffrn_reflns_point_group_measured_fraction_max 0.982
_diffrn_reflns_theta_full 70.000
_diffrn_reflns_theta_max 73.171
_diffrn_reflns_theta_min 4.467
_diffrn_source 'sealed tube'
_exptl_absorpt_coefficient_mu 5.359
_exptl_absorpt_correction_T_max 1.00000
_exptl_absorpt_correction_T_min 0.29606
_exptl_absorpt_correction_type multi-scan
_exptl_absorpt_process_details
;
CrysAlisPro, Agilent Technologies,
Version 1.171.37.35 (release 13-08-2014 CrysAlis171 .NET)
(compiled Aug 13 2014,18:06:01)
Empirical absorption correction using spherical harmonics,
 implemented in SCALE3 ABSPACK scaling algorithm.
;
_exptl_crystal_colour red
_exptl_crystal_density_diffrn 1.486
_exptl_crystal_description slab
_exptl_crystal_F_000 2176
_exptl_crystal_size_max 0.4
_exptl_crystal_size_mid 0.3
_exptl_crystal_size_min 0.1
_refine_diff_density_max 0.428
_refine_diff_density_min -0.405
_refine_diff_density_rms 0.088
_refine_ls_extinction_method none
_refine_ls_goodness_of_fit_ref 1.039
_refine_ls_hydrogen_treatment constr
_refine_ls_matrix_type full
_refine_ls_number_parameters 294
_refine_ls_number_reflns 4646
_refine_ls_number_restraints 0
_refine_ls_restrained_S_all 1.039
_refine_ls_R_factor_all 0.0372
_refine_ls_R_factor_gt 0.0343
_refine_ls_shift/su_max 0.001
_refine_ls_shift/su_mean 0.000
_refine_ls_structure_factor_coef Fsqd
_refine_ls_weighting_details 'w=1/[\s^2^(Fo^2^)+(0.0598P)^2^+2.1427P] where P=(Fo^2^+2Fc^2^)/3'
_refine_ls_weighting_scheme calc
_refine_ls_wR_factor_gt 0.0898
_refine_ls_wR_factor_ref 0.0920
_reflns_Friedel_coverage 0.000
_reflns_number_gt 4335
_reflns_number_total 4646
_reflns_threshold_expression 'I > 2\s(I)'
_cod_data_source_file d1sc04582b3.cif
_cod_data_source_block nelson_nmr_nicoddpp
_cod_original_sg_symbol_H-M 'C 2/c'
_cod_database_code 1564896
_shelx_shelxl_version_number 2014/7
_shelx_space_group_comment
;
The symmetry employed for this shelxl refinement is uniquely defined
by the following loop, which should always be used as a source of
symmetry information in preference to the above space-group names.
They are only intended as comments.
;

loop_
_space_group_symop_operation_xyz
'x, y, z'
'-x, y, -z+1/2'
'x+1/2, y+1/2, z'
'-x+1/2, y+1/2, -z+1/2'
'-x, -y, -z'
'x, -y, z-1/2'
'-x+1/2, -y+1/2, -z'
'x+1/2, -y+1/2, z-1/2'

loop_
_atom_site_label
_atom_site_type_symbol
_atom_site_fract_x
_atom_site_fract_y
_atom_site_fract_z
_atom_site_U_iso_or_equiv
_atom_site_adp_type
_atom_site_occupancy
_atom_site_site_symmetry_order
_atom_site_calc_flag
_atom_site_refinement_flags_posn
_atom_site_refinement_flags_adp
_atom_site_refinement_flags_occupancy
_atom_site_disorder_assembly
_atom_site_disorder_group
Ni1 Ni 0.93223(2) 0.28642(3) 0.25873(2) 0.01405(10) Uani 1 1 d . . . . .
Fe1 Fe 1.0000 -0.12001(4) 0.2500 0.01233(11) Uani 1 2 d S T P . .
Cl1 Cl 0.87653(2) 0.21705(4) 0.34320(2) 0.01869(11) Uani 1 1 d . . . . .
P1 P 0.90009(2) 0.13278(4) 0.19488(2) 0.01326(11) Uani 1 1 d . . . . .
N1 N 1.02271(7) 0.39409(15) 0.18198(8) 0.0161(3) Uani 1 1 d . . . . .
C1 C 0.96358(9) 0.37876(17) 0.18635(9) 0.0165(4) Uani 1 1 d . . . . .
C2 C 0.92703(9) 0.44108(19) 0.13876(10) 0.0208(4) Uani 1 1 d . . . . .
H2 H 0.8855 0.4300 0.1404 0.025 Uiso 1 1 calc R U . . .
C3 C 0.95138(10) 0.5181(2) 0.08977(10) 0.0252(4) Uani 1 1 d . . . . .
H3 H 0.9267 0.5616 0.0584 0.030 Uiso 1 1 calc R U . . .
C4 C 1.01203(10) 0.5314(2) 0.08665(10) 0.0245(4) Uani 1 1 d . . . . .
H4 H 1.0295 0.5838 0.0532 0.029 Uiso 1 1 calc R U . . .
C5 C 1.04646(9) 0.46719(19) 0.13294(10) 0.0204(4) Uani 1 1 d . . . . .
H5 H 1.0882 0.4744 0.1304 0.024 Uiso 1 1 calc R U . . .
C6 C 0.92051(8) 0.13226(17) 0.10612(9) 0.0159(4) Uani 1 1 d . . . . .
C7 C 0.97998(8) 0.14766(18) 0.09055(10) 0.0175(4) Uani 1 1 d . . . . .
H7 H 1.0084 0.1526 0.1259 0.021 Uiso 1 1 calc R U . . .
C8 C 0.99799(9) 0.1558(2) 0.02388(10) 0.0228(4) Uani 1 1 d . . . . .
H8 H 1.0385 0.1674 0.0137 0.027 Uiso 1 1 calc R U . . .
C9 C 0.95676(10) 0.1470(2) -0.02785(10) 0.0266(4) Uani 1 1 d . . . . .
H9 H 0.9691 0.1527 -0.0735 0.032 Uiso 1 1 calc R U . . .
C10 C 0.89772(11) 0.1301(2) -0.01322(11) 0.0300(5) Uani 1 1 d . . . . .
H10 H 0.8697 0.1228 -0.0489 0.036 Uiso 1 1 calc R U . . .
C11 C 0.87919(9) 0.1236(2) 0.05374(10) 0.0239(4) Uani 1 1 d . . . . .
H11 H 0.8385 0.1133 0.0637 0.029 Uiso 1 1 calc R U . . .
C12 C 0.81988(8) 0.11635(18) 0.19330(9) 0.0155(4) Uani 1 1 d . . . . .
C13 C 0.78545(9) 0.2243(2) 0.20349(11) 0.0221(4) Uani 1 1 d . . . . .
H13 H 0.8038 0.3048 0.2096 0.027 Uiso 1 1 calc R U . . .
C14 C 0.72441(9) 0.2146(2) 0.20466(12) 0.0274(5) Uani 1 1 d . . . . .
H14 H 0.7010 0.2885 0.2116 0.033 Uiso 1 1 calc R U . . .
C15 C 0.69748(8) 0.0969(2) 0.19575(11) 0.0256(4) Uani 1 1 d . . . . .
H15 H 0.6557 0.0900 0.1977 0.031 Uiso 1 1 calc R U . . .
C16 C 0.73132(9) -0.0103(2) 0.18402(11) 0.0238(4) Uani 1 1 d . . . . .
H16 H 0.7128 -0.0903 0.1767 0.029 Uiso 1 1 calc R U . . .
C17 C 0.79243(8) -0.00073(19) 0.18291(10) 0.0207(4) Uani 1 1 d . . . . .
H17 H 0.8156 -0.0745 0.1750 0.025 Uiso 1 1 calc R U . . .
C18 C 0.92303(7) -0.02296(18) 0.22433(9) 0.0148(3) Uani 1 1 d . . . . .
C19 C 0.93101(8) -0.13251(18) 0.18217(10) 0.0173(4) Uani 1 1 d . . . . .
H19 H 0.9343 -0.1318 0.1344 0.021 Uiso 1 1 calc R U . . .
C20 C 0.93317(8) -0.24244(19) 0.22409(10) 0.0195(4) Uani 1 1 d . . . . .
H20 H 0.9378 -0.3278 0.2092 0.023 Uiso 1 1 calc R U . . .
C21 C 0.92709(8) -0.20175(19) 0.29241(10) 0.0186(4) Uani 1 1 d . . . . .
H21 H 0.9271 -0.2556 0.3310 0.022 Uiso 1 1 calc R U . . .
C22 C 0.92111(7) -0.06703(19) 0.29306(9) 0.0165(4) Uani 1 1 d . . . . .
H22 H 0.9166 -0.0153 0.3320 0.020 Uiso 1 1 calc R U . . .
C23 C 0.75849(13) 0.5221(3) 0.10740(14) 0.0473(7) Uani 1 1 d . . . . .
H23 H 0.7380 0.4962 0.1468 0.057 Uiso 1 1 calc R U . . .
C24 C 0.76869(13) 0.4351(3) 0.05690(16) 0.0509(7) Uani 1 1 d . . . . .
H24 H 0.7557 0.3496 0.0614 0.061 Uiso 1 1 calc R U . . .
C25 C 0.79801(15) 0.4736(4) -0.00042(15) 0.0576(9) Uani 1 1 d . . . . .
H25 H 0.8055 0.4141 -0.0354 0.069 Uiso 1 1 calc R U . . .
C26 C 0.81635(13) 0.5969(4) -0.00709(15) 0.0561(9) Uani 1 1 d . . . . .
H26 H 0.8359 0.6231 -0.0470 0.067 Uiso 1 1 calc R U . . .
C27 C 0.80648(14) 0.6837(4) 0.04417(18) 0.0555(8) Uani 1 1 d . . . . .
H27 H 0.8196 0.7691 0.0399 0.067 Uiso 1 1 calc R U . . .
C28 C 0.77731(14) 0.6450(3) 0.10176(16) 0.0508(7) Uani 1 1 d . . . . .
H28 H 0.7704 0.7038 0.1373 0.061 Uiso 1 1 calc R U . . .

loop_
_atom_site_aniso_label
_atom_site_aniso_U_11
_atom_site_aniso_U_22
_atom_site_aniso_U_33
_atom_site_aniso_U_23
_atom_site_aniso_U_13
_atom_site_aniso_U_12
Ni1 0.01387(17) 0.01295(17) 0.01530(17) -0.00160(11) -0.00126(12) 0.00024(11)
Fe1 0.01079(19) 0.0097(2) 0.0165(2) 0.000 -0.00094(14) 0.000
Cl1 0.0163(2) 0.0199(2) 0.0199(2) -0.00127(16) 0.00278(15) 0.00112(15)
P1 0.0116(2) 0.0129(2) 0.0152(2) -0.00091(16) -0.00161(16) 0.00032(15)
N1 0.0201(8) 0.0123(7) 0.0159(7) 0.0004(6) -0.0033(6) -0.0002(6)
C1 0.0204(9) 0.0116(9) 0.0174(8) -0.0027(7) -0.0030(7) 0.0011(7)
C2 0.0234(9) 0.0174(9) 0.0215(9) -0.0036(8) -0.0054(7) 0.0029(7)
C3 0.0392(12) 0.0168(10) 0.0195(9) 0.0004(8) -0.0089(8) 0.0061(8)
C4 0.0386(11) 0.0154(9) 0.0196(9) 0.0020(8) -0.0011(8) -0.0023(8)
C5 0.0261(10) 0.0155(9) 0.0194(9) 0.0002(7) -0.0017(7) -0.0046(7)
C6 0.0203(9) 0.0109(8) 0.0164(8) -0.0007(7) -0.0006(7) 0.0008(6)
C7 0.0199(9) 0.0120(8) 0.0207(9) -0.0012(7) -0.0020(7) 0.0008(7)
C8 0.0250(10) 0.0170(9) 0.0264(10) 0.0011(8) 0.0053(8) 0.0005(8)
C9 0.0363(12) 0.0252(11) 0.0185(9) 0.0024(8) 0.0045(8) 0.0042(9)
C10 0.0318(11) 0.0397(13) 0.0185(10) -0.0001(9) -0.0056(8) 0.0044(9)
C11 0.0218(10) 0.0304(12) 0.0195(10) 0.0004(8) -0.0021(8) -0.0003(8)
C12 0.0128(8) 0.0179(9) 0.0157(8) 0.0012(7) -0.0019(6) -0.0001(7)
C13 0.0170(9) 0.0179(10) 0.0314(10) -0.0021(8) -0.0037(8) 0.0012(7)
C14 0.0172(9) 0.0253(11) 0.0397(12) -0.0070(9) -0.0039(8) 0.0062(8)
C15 0.0114(8) 0.0317(11) 0.0336(11) -0.0037(9) -0.0029(7) -0.0012(8)
C16 0.0184(9) 0.0217(10) 0.0312(10) 0.0008(8) -0.0041(8) -0.0040(8)
C17 0.0175(9) 0.0168(9) 0.0278(10) -0.0019(8) -0.0031(7) 0.0011(7)
C18 0.0105(7) 0.0150(9) 0.0188(8) -0.0016(7) -0.0022(6) 0.0003(6)
C19 0.0133(8) 0.0175(9) 0.0212(9) -0.0031(7) -0.0030(7) -0.0004(7)
C20 0.0148(8) 0.0151(9) 0.0286(10) -0.0049(8) -0.0024(7) -0.0022(7)
C21 0.0131(8) 0.0179(9) 0.0247(9) 0.0025(7) 0.0007(7) -0.0036(7)
C22 0.0115(8) 0.0166(9) 0.0215(9) 0.0017(7) -0.0002(7) -0.0003(6)
C23 0.0416(14) 0.0611(19) 0.0393(14) 0.0113(13) 0.0075(11) 0.0143(13)
C24 0.0459(16) 0.0569(19) 0.0498(16) 0.0057(14) -0.0107(13) 0.0059(14)
C25 0.0585(18) 0.081(3) 0.0329(14) -0.0062(15) -0.0046(13) 0.0199(18)
C26 0.0415(15) 0.089(3) 0.0380(15) 0.0227(16) 0.0088(12) 0.0184(16)
C27 0.0418(15) 0.0568(19) 0.068(2) 0.0227(17) 0.0023(14) 0.0108(14)
C28 0.0527(17) 0.0533(18) 0.0464(16) 0.0009(14) 0.0075(13) 0.0232(14)

loop_
_atom_type_symbol
_atom_type_description
_atom_type_scat_dispersion_real
_atom_type_scat_dispersion_imag
_atom_type_scat_source
Ni Ni -3.0029 0.5091 'International Tables Vol C Tables 4.2.6.8 and 6.1.1.4'
Fe Fe -1.1336 3.1974 'International Tables Vol C Tables 4.2.6.8 and 6.1.1.4'
Cl Cl 0.3639 0.7018 'International Tables Vol C Tables 4.2.6.8 and 6.1.1.4'
P P 0.2955 0.4335 'International Tables Vol C Tables 4.2.6.8 and 6.1.1.4'
N N 0.0311 0.0180 'International Tables Vol C Tables 4.2.6.8 and 6.1.1.4'
C C 0.0181 0.0091 'International Tables Vol C Tables 4.2.6.8 and 6.1.1.4'
H H 0.0000 0.0000 'International Tables Vol C Tables 4.2.6.8 and 6.1.1.4'

loop_
_geom_angle_atom_site_label_1
_geom_angle_atom_site_label_2
_geom_angle_atom_site_label_3
_geom_angle
_geom_angle_site_symmetry_1
_geom_angle_site_symmetry_3
_geom_angle_publ_flag
C1 Ni1 N1 87.67(7) . 2_755 ?
C1 Ni1 P1 93.85(6) . . ?
N1 Ni1 P1 165.56(5) 2_755 . ?
C1 Ni1 Cl1 164.62(6) . . ?
N1 Ni1 Cl1 92.05(5) 2_755 . ?
P1 Ni1 Cl1 90.24(2) . . ?
C21 Fe1 C21 130.42(11) 2_755 . ?
C21 Fe1 C20 40.74(8) 2_755 2_755 ?
C21 Fe1 C20 103.38(8) . 2_755 ?
C21 Fe1 C20 103.38(8) 2_755 . ?
C21 Fe1 C20 40.74(8) . . ?
C20 Fe1 C20 102.27(11) 2_755 . ?
C21 Fe1 C19 108.50(8) 2_755 . ?
C21 Fe1 C19 68.23(8) . . ?
C20 Fe1 C19 132.84(8) 2_755 . ?
C20 Fe1 C19 40.53(8) . . ?
C21 Fe1 C19 68.23(8) 2_755 2_755 ?
C21 Fe1 C19 108.51(8) . 2_755 ?
C20 Fe1 C19 40.53(8) 2_755 2_755 ?
C20 Fe1 C19 132.85(8) . 2_755 ?
C19 Fe1 C19 172.68(11) . 2_755 ?
C21 Fe1 C22 40.47(8) 2_755 2_755 ?
C21 Fe1 C22 170.76(8) . 2_755 ?
C20 Fe1 C22 68.37(8) 2_755 2_755 ?
C20 Fe1 C22 135.01(8) . 2_755 ?
C19 Fe1 C22 113.86(7) . 2_755 ?
C19 Fe1 C22 68.28(7) 2_755 2_755 ?
C21 Fe1 C22 170.76(8) 2_755 . ?
C21 Fe1 C22 40.46(8) . . ?
C20 Fe1 C22 135.01(8) 2_755 . ?
C20 Fe1 C22 68.37(8) . . ?
C19 Fe1 C22 68.28(7) . . ?
C19 Fe1 C22 113.86(7) 2_755 . ?
C22 Fe1 C22 148.70(11) 2_755 . ?
C21 Fe1 C18 141.54(7) 2_755 . ?
C21 Fe1 C18 68.15(7) . . ?
C20 Fe1 C18 170.26(8) 2_755 . ?
C20 Fe1 C18 68.25(7) . . ?
C19 Fe1 C18 40.54(7) . . ?
C19 Fe1 C18 145.34(8) 2_755 . ?
C22 Fe1 C18 119.65(7) 2_755 . ?
C22 Fe1 C18 40.62(7) . . ?
C21 Fe1 C18 68.15(7) 2_755 2_755 ?
C21 Fe1 C18 141.55(7) . 2_755 ?
C20 Fe1 C18 68.25(7) 2_755 2_755 ?
C20 Fe1 C18 170.26(8) . 2_755 ?
C19 Fe1 C18 145.34(8) . 2_755 ?
C19 Fe1 C18 40.54(7) 2_755 2_755 ?
C22 Fe1 C18 40.61(7) 2_755 2_755 ?
C22 Fe1 C18 119.65(7) . 2_755 ?
C18 Fe1 C18 121.32(10) . 2_755 ?
C18 P1 C6 103.50(8) . . ?
C18 P1 C12 101.74(8) . . ?
C6 P1 C12 104.08(9) . . ?
C18 P1 Ni1 112.92(6) . . ?
C6 P1 Ni1 118.51(6) . . ?
C12 P1 Ni1 114.19(6) . . ?
C5 N1 C1 120.87(16) . . ?
C5 N1 Ni1 124.10(14) . 2_755 ?
C1 N1 Ni1 114.44(13) . 2_755 ?
N1 C1 C2 118.63(17) . . ?
N1 C1 Ni1 119.45(14) . . ?
C2 C1 Ni1 121.75(15) . . ?
C3 C2 C1 120.31(19) . . ?
C3 C2 H2 119.8 . . ?
C1 C2 H2 119.8 . . ?
C2 C3 C4 119.52(19) . . ?
C2 C3 H3 120.2 . . ?
C4 C3 H3 120.2 . . ?
C5 C4 C3 118.67(19) . . ?
C5 C4 H4 120.7 . . ?
C3 C4 H4 120.7 . . ?
N1 C5 C4 121.96(19) . . ?
N1 C5 H5 119.0 . . ?
C4 C5 H5 119.0 . . ?
C7 C6 C11 119.22(18) . . ?
C7 C6 P1 117.77(14) . . ?
C11 C6 P1 122.93(15) . . ?
C8 C7 C6 120.61(18) . . ?
C8 C7 H7 119.7 . . ?
C6 C7 H7 119.7 . . ?
C9 C8 C7 119.87(19) . . ?
C9 C8 H8 120.1 . . ?
C7 C8 H8 120.1 . . ?
C10 C9 C8 120.18(19) . . ?
C10 C9 H9 119.9 . . ?
C8 C9 H9 119.9 . . ?
C9 C10 C11 120.3(2) . . ?
C9 C10 H10 119.9 . . ?
C11 C10 H10 119.9 . . ?
C10 C11 C6 119.86(19) . . ?
C10 C11 H11 120.1 . . ?
C6 C11 H11 120.1 . . ?
C13 C12 C17 119.37(17) . . ?
C13 C12 P1 118.66(15) . . ?
C17 C12 P1 121.97(14) . . ?
C14 C13 C12 120.18(19) . . ?
C14 C13 H13 119.9 . . ?
C12 C13 H13 119.9 . . ?
C13 C14 C15 120.00(19) . . ?
C13 C14 H14 120.0 . . ?
C15 C14 H14 120.0 . . ?
C16 C15 C14 120.14(18) . . ?
C16 C15 H15 119.9 . . ?
C14 C15 H15 119.9 . . ?
C15 C16 C17 119.90(19) . . ?
C15 C16 H16 120.1 . . ?
C17 C16 H16 120.1 . . ?
C16 C17 C12 120.38(18) . . ?
C16 C17 H17 119.8 . . ?
C12 C17 H17 119.8 . . ?
C19 C18 C22 107.29(16) . . ?
C19 C18 P1 125.08(14) . . ?
C22 C18 P1 125.76(14) . . ?
C19 C18 Fe1 68.89(10) . . ?
C22 C18 Fe1 69.04(10) . . ?
P1 C18 Fe1 139.40(10) . . ?
C20 C19 C18 108.41(17) . . ?
C20 C19 Fe1 69.42(11) . . ?
C18 C19 Fe1 70.58(10) . . ?
C20 C19 H19 125.8 . . ?
C18 C19 H19 125.8 . . ?
Fe1 C19 H19 125.8 . . ?
C19 C20 C21 107.87(17) . . ?
C19 C20 Fe1 70.05(11) . . ?
C21 C20 Fe1 69.57(11) . . ?
C19 C20 H20 126.1 . . ?
C21 C20 H20 126.1 . . ?
Fe1 C20 H20 125.9 . . ?
C22 C21 C20 108.46(17) . . ?
C22 C21 Fe1 70.34(10) . . ?
C20 C21 Fe1 69.70(11) . . ?
C22 C21 H21 125.8 . . ?
C20 C21 H21 125.8 . . ?
Fe1 C21 H21 125.8 . . ?
C21 C22 C18 107.96(17) . . ?
C21 C22 Fe1 69.19(10) . . ?
C18 C22 Fe1 70.34(10) . . ?
C21 C22 H22 126.0 . . ?
C18 C22 H22 126.0 . . ?
Fe1 C22 H22 126.0 . . ?
C28 C23 C24 121.0(3) . . ?
C28 C23 H23 119.5 . . ?
C24 C23 H23 119.5 . . ?
C23 C24 C25 119.2(3) . . ?
C23 C24 H24 120.4 . . ?
C25 C24 H24 120.4 . . ?
C26 C25 C24 120.4(3) . . ?
C26 C25 H25 119.8 . . ?
C24 C25 H25 119.8 . . ?
C25 C26 C27 120.2(3) . . ?
C25 C26 H26 119.9 . . ?
C27 C26 H26 119.9 . . ?
C26 C27 C28 119.4(3) . . ?
C26 C27 H27 120.3 . . ?
C28 C27 H27 120.3 . . ?
C23 C28 C27 119.8(3) . . ?
C23 C28 H28 120.1 . . ?
C27 C28 H28 120.1 . . ?

loop_
_geom_bond_atom_site_label_1
_geom_bond_atom_site_label_2
_geom_bond_distance
_geom_bond_site_symmetry_2
_geom_bond_publ_flag
Ni1 C1 1.8748(19) . ?
Ni1 N1 1.9193(16) 2_755 ?
Ni1 P1 2.1726(5) . ?
Ni1 Cl1 2.2257(5) . ?
Fe1 C21 2.0482(18) 2_755 ?
Fe1 C21 2.0482(18) . ?
Fe1 C20 2.0499(19) 2_755 ?
Fe1 C20 2.0499(19) . ?
Fe1 C19 2.0583(18) . ?
Fe1 C19 2.0583(18) 2_755 ?
Fe1 C22 2.0633(17) 2_755 ?
Fe1 C22 2.0634(17) . ?
Fe1 C18 2.0808(18) . ?
Fe1 C18 2.0808(18) 2_755 ?
P1 C18 1.8119(19) . ?
P1 C6 1.8207(19) . ?
P1 C12 1.8267(18) . ?
N1 C5 1.353(3) . ?
N1 C1 1.353(3) . ?
N1 Ni1 1.9193(16) 2_755 ?
C1 C2 1.411(3) . ?
C2 C3 1.381(3) . ?
C2 H2 0.9500 . ?
C3 C4 1.384(3) . ?
C3 H3 0.9500 . ?
C4 C5 1.376(3) . ?
C4 H4 0.9500 . ?
C5 H5 0.9500 . ?
C6 C7 1.395(3) . ?
C6 C11 1.395(3) . ?
C7 C8 1.387(3) . ?
C7 H7 0.9500 . ?
C8 C9 1.384(3) . ?
C8 H8 0.9500 . ?
C9 C10 1.383(3) . ?
C9 H9 0.9500 . ?
C10 C11 1.395(3) . ?
C10 H10 0.9500 . ?
C11 H11 0.9500 . ?
C12 C13 1.393(3) . ?
C12 C17 1.393(3) . ?
C13 C14 1.388(3) . ?
C13 H13 0.9500 . ?
C14 C15 1.390(3) . ?
C14 H14 0.9500 . ?
C15 C16 1.383(3) . ?
C15 H15 0.9500 . ?
C16 C17 1.389(3) . ?
C16 H16 0.9500 . ?
C17 H17 0.9500 . ?
C18 C19 1.434(3) . ?
C18 C22 1.438(3) . ?
C19 C20 1.423(3) . ?
C19 H19 0.9500 . ?
C20 C21 1.426(3) . ?
C20 H20 0.9500 . ?
C21 C22 1.422(3) . ?
C21 H21 0.9500 . ?
C22 H22 0.9500 . ?
C23 C28 1.364(5) . ?
C23 C24 1.375(5) . ?
C23 H23 0.9500 . ?
C24 C25 1.380(5) . ?
C24 H24 0.9500 . ?
C25 C26 1.367(6) . ?
C25 H25 0.9500 . ?
C26 C27 1.384(5) . ?
C26 H26 0.9500 . ?
C27 C28 1.384(4) . ?
C27 H27 0.9500 . ?
C28 H28 0.9500 . ?

loop_
_geom_torsion_atom_site_label_1
_geom_torsion_atom_site_label_2
_geom_torsion_atom_site_label_3
_geom_torsion_atom_site_label_4
_geom_torsion
_geom_torsion_site_symmetry_1
_geom_torsion_site_symmetry_2
_geom_torsion_site_symmetry_3
_geom_torsion_site_symmetry_4
_geom_torsion_publ_flag
C5 N1 C1 C2 -0.2(3) . . . . ?
Ni1 N1 C1 C2 -171.75(14) 2_755 . . . ?
C5 N1 C1 Ni1 -175.59(14) . . . . ?
Ni1 N1 C1 Ni1 12.89(18) 2_755 . . . ?
N1 Ni1 C1 N1 52.14(13) 2_755 . . . ?
P1 Ni1 C1 N1 -113.49(14) . . . . ?
Cl1 Ni1 C1 N1 141.39(17) . . . . ?
N1 Ni1 C1 C2 -123.07(16) 2_755 . . . ?
P1 Ni1 C1 C2 71.31(15) . . . . ?
Cl1 Ni1 C1 C2 -33.8(3) . . . . ?
N1 C1 C2 C3 -1.3(3) . . . . ?
Ni1 C1 C2 C3 173.91(15) . . . . ?
C1 C2 C3 C4 1.5(3) . . . . ?
C2 C3 C4 C5 -0.2(3) . . . . ?
C1 N1 C5 C4 1.6(3) . . . . ?
Ni1 N1 C5 C4 172.31(15) 2_755 . . . ?
C3 C4 C5 N1 -1.4(3) . . . . ?
C18 P1 C6 C7 -75.97(16) . . . . ?
C12 P1 C6 C7 178.01(15) . . . . ?
Ni1 P1 C6 C7 49.92(16) . . . . ?
C18 P1 C6 C11 107.30(17) . . . . ?
C12 P1 C6 C11 1.28(19) . . . . ?
Ni1 P1 C6 C11 -126.81(16) . . . . ?
C11 C6 C7 C8 0.8(3) . . . . ?
P1 C6 C7 C8 -176.10(15) . . . . ?
C6 C7 C8 C9 -0.8(3) . . . . ?
C7 C8 C9 C10 -0.1(3) . . . . ?
C8 C9 C10 C11 1.0(4) . . . . ?
C9 C10 C11 C6 -1.0(3) . . . . ?
C7 C6 C11 C10 0.1(3) . . . . ?
P1 C6 C11 C10 176.83(17) . . . . ?
C18 P1 C12 C13 150.99(16) . . . . ?
C6 P1 C12 C13 -101.68(16) . . . . ?
Ni1 P1 C12 C13 29.02(18) . . . . ?
C18 P1 C12 C17 -28.38(18) . . . . ?
C6 P1 C12 C17 78.96(17) . . . . ?
Ni1 P1 C12 C17 -150.35(14) . . . . ?
C17 C12 C13 C14 1.3(3) . . . . ?
P1 C12 C13 C14 -178.04(17) . . . . ?
C12 C13 C14 C15 0.1(3) . . . . ?
C13 C14 C15 C16 -1.6(4) . . . . ?
C14 C15 C16 C17 1.7(3) . . . . ?
C15 C16 C17 C12 -0.2(3) . . . . ?
C13 C12 C17 C16 -1.3(3) . . . . ?
P1 C12 C17 C16 178.09(16) . . . . ?
C6 P1 C18 C19 -23.01(17) . . . . ?
C12 P1 C18 C19 84.77(16) . . . . ?
Ni1 P1 C18 C19 -152.39(14) . . . . ?
C6 P1 C18 C22 174.59(15) . . . . ?
C12 P1 C18 C22 -77.62(16) . . . . ?
Ni1 P1 C18 C22 45.21(16) . . . . ?
C6 P1 C18 Fe1 75.21(16) . . . . ?
C12 P1 C18 Fe1 -177.01(14) . . . . ?
Ni1 P1 C18 Fe1 -54.17(16) . . . . ?
C22 C18 C19 C20 0.8(2) . . . . ?
P1 C18 C19 C20 -164.34(13) . . . . ?
Fe1 C18 C19 C20 59.32(13) . . . . ?
C22 C18 C19 Fe1 -58.56(12) . . . . ?
P1 C18 C19 Fe1 136.34(14) . . . . ?
C18 C19 C20 C21 -0.5(2) . . . . ?
Fe1 C19 C20 C21 59.52(13) . . . . ?
C18 C19 C20 Fe1 -60.04(12) . . . . ?
C19 C20 C21 C22 0.1(2) . . . . ?
Fe1 C20 C21 C22 59.89(13) . . . . ?
C19 C20 C21 Fe1 -59.83(13) . . . . ?
C20 C21 C22 C18 0.4(2) . . . . ?
Fe1 C21 C22 C18 59.90(12) . . . . ?
C20 C21 C22 Fe1 -59.49(13) . . . . ?
C19 C18 C22 C21 -0.72(19) . . . . ?
P1 C18 C22 C21 164.26(14) . . . . ?
Fe1 C18 C22 C21 -59.18(12) . . . . ?
C19 C18 C22 Fe1 58.46(12) . . . . ?
P1 C18 C22 Fe1 -136.57(14) . . . . ?
C28 C23 C24 C25 -0.5(5) . . . . ?
C23 C24 C25 C26 -0.4(5) . . . . ?
C24 C25 C26 C27 1.1(5) . . . . ?
C25 C26 C27 C28 -0.8(5) . . . . ?
C24 C23 C28 C27 0.8(5) . . . . ?
C26 C27 C28 C23 -0.1(5) . . . . ?
